data_4326000
loop_
_publ_author_name
'Oindrila Das'
'Ennio Zangrando'
'Tapan Kanti Paine'

_publ_section_title
;
 Reactivity of Nickel(II) and Copper(II) Complexes of a \b-Aminohydrazone
 Ligand with Pyridine-2-aldehyde: Macrocyclization vs Unprecedented
 Pyrazole Ring Synthesis via C-C Bond-Forming Reaction
;
_journal_name_full 'Inorganic Chemistry'
_journal_page_first 8012
_journal_page_last 8019
_journal_paper_doi 10.1021/ic200261j
_journal_volume 50
_journal_year 2011
_chemical_formula_moiety 'C36 H30 Cu2 N8 O2 2+, 2(Cl O4 1-)'
_chemical_formula_sum 'C36 H30 Cl2 Cu2 N8 O10'
_chemical_formula_weight 932.66
_chemical_name_systematic
;
 ?
;
_space_group_IT_number 15
_symmetry_cell_setting monoclinic
_symmetry_space_group_name_Hall '-C 2yc'
_symmetry_space_group_name_H-M 'C 1 2/c 1'
_atom_sites_solution_hydrogens geom
_atom_sites_solution_primary direct
_atom_sites_solution_secondary difmap
_audit_creation_method SHELXL-97
_cell_angle_alpha 90.00
_cell_angle_beta 91.521(15)
_cell_angle_gamma 90.00
_cell_formula_units_Z 8
_cell_length_a 23.147(3)
_cell_length_b 24.849(4)
_cell_length_c 13.631(3)
_cell_measurement_temperature 150(2)
_cell_volume 7838(2)
_computing_cell_refinement 'Bruker Apex II'
_computing_data_collection 'APEX2 v2.1-0 (Bruker AXS)'
_computing_data_reduction 'Bruker Apex II'
_computing_molecular_graphics 'Ortep3/windows (Farrugia,1997)'
_computing_publication_material 'Wingx 1.80.05 (Farrugia, 1999)'
_computing_structure_refinement 'SHELX97 (Sheldrick, 1998)'
_computing_structure_solution 'SHELX97 (Sheldrick, 1998)'
_diffrn_ambient_temperature 150(2)
_diffrn_measured_fraction_theta_full 0.999
_diffrn_measured_fraction_theta_max 0.999
_diffrn_measurement_device_type 'Bruker Apex II CCD'
_diffrn_measurement_method 'w/ and f/ scan'
_diffrn_radiation_monochromator graphite
_diffrn_radiation_source 'fine-focus sealed tube'
_diffrn_radiation_type MoK\a
_diffrn_radiation_wavelength 0.71073
_diffrn_reflns_av_R_equivalents 0.0469
_diffrn_reflns_av_sigmaI/netI 0.0325
_diffrn_reflns_limit_h_max 28
_diffrn_reflns_limit_h_min -28
_diffrn_reflns_limit_k_max 30
_diffrn_reflns_limit_k_min -30
_diffrn_reflns_limit_l_max 16
_diffrn_reflns_limit_l_min -16
_diffrn_reflns_number 49625
_diffrn_reflns_theta_full 26.03
_diffrn_reflns_theta_max 26.03
_diffrn_reflns_theta_min 1.20
_exptl_absorpt_coefficient_mu 1.289
_exptl_absorpt_correction_T_max 0.8970
_exptl_absorpt_correction_T_min 0.7536
_exptl_absorpt_correction_type multi-scan
_exptl_crystal_colour 'dark brown'
_exptl_crystal_density_diffrn 1.581
_exptl_crystal_F_000 3792
_exptl_crystal_size_max 0.55
_exptl_crystal_size_mid 0.18
_exptl_crystal_size_min 0.06
_refine_diff_density_max 1.014
_refine_diff_density_min -0.660
_refine_diff_density_rms 0.075
_refine_ls_extinction_method none
_refine_ls_goodness_of_fit_ref 1.120
_refine_ls_hydrogen_treatment constr
_refine_ls_matrix_type full
_refine_ls_number_parameters 524
_refine_ls_number_reflns 7713
_refine_ls_number_restraints 30
_refine_ls_restrained_S_all 1.157
_refine_ls_R_factor_all 0.0588
_refine_ls_R_factor_gt 0.0449
_refine_ls_shift/su_max 0.000
_refine_ls_shift/su_mean 0.000
_refine_ls_structure_factor_coef Fsqd
_refine_ls_weighting_details 'calc w=1/[\s^2^(Fo^2^)+(0.0742P)^2^+6.6800P] where P=(Fo^2^+2Fc^2^)/3'
_refine_ls_weighting_scheme calc
_refine_ls_wR_factor_gt 0.1277
_refine_ls_wR_factor_ref 0.1343
_reflns_number_gt 5977
_reflns_number_total 7713
_reflns_threshold_expression >2\s(I)
_cod_data_source_file ic200261j_si_005.cif
_cod_data_source_block tkp-o12
_cod_original_sg_symbol_H-M 'C 2/c'
_cod_database_code 4326000

loop_
_symmetry_equiv_pos_as_xyz
'x, y, z'
'-x, y, -z+1/2'
'x+1/2, y+1/2, z'
'-x+1/2, y+1/2, -z+1/2'
'-x, -y, -z'
'x, -y, z-1/2'
'-x+1/2, -y+1/2, -z'
'x+1/2, -y+1/2, z-1/2'

loop_
_atom_site_label
_atom_site_type_symbol
_atom_site_fract_x
_atom_site_fract_y
_atom_site_fract_z
_atom_site_U_iso_or_equiv
_atom_site_adp_type
_atom_site_occupancy
_atom_site_symmetry_multiplicity
_atom_site_calc_flag
_atom_site_refinement_flags
Cu1 Cu 0.168922(19) 0.330494(17) 0.23768(3) 0.03758(14) Uani 1 1 d .
Cu2 Cu 0.282446(19) 0.212705(17) 0.24199(3) 0.03897(15) Uani 1 1 d .
N1 N 0.12291(12) 0.35623(11) 0.35224(19) 0.0316(6) Uani 1 1 d .
N2 N 0.14479(12) 0.37555(11) 0.11895(19) 0.0342(6) Uani 1 1 d .
N3 N 0.22217(12) 0.30439(12) 0.14131(19) 0.0369(7) Uani 1 1 d .
N4 N 0.26661(13) 0.27069(12) 0.15105(19) 0.0378(7) Uani 1 1 d .
N5 N 0.35528(13) 0.21141(12) 0.16160(19) 0.0394(7) Uani 1 1 d .
N6 N 0.28366(13) 0.14820(11) 0.33241(18) 0.0352(6) Uani 1 1 d .
N7 N 0.22202(13) 0.23244(11) 0.32928(19) 0.0358(7) Uani 1 1 d .
N8 N 0.18959(13) 0.27635(11) 0.33447(19) 0.0357(7) Uani 1 1 d .
O1 O 0.27760(11) 0.35051(11) -0.14490(17) 0.0443(6) Uani 1 1 d .
O2 O 0.14711(13) 0.23799(11) 0.63358(18) 0.0523(7) Uani 1 1 d .
C1 C 0.12376(13) 0.32278(12) 0.4307(2) 0.0293(7) Uani 1 1 d .
C2 C 0.09541(14) 0.33536(13) 0.5151(2) 0.0338(7) Uani 1 1 d .
H2 H 0.0958 0.3111 0.5689 0.041 Uiso 1 1 calc R
C3 C 0.06655(15) 0.38357(14) 0.5203(3) 0.0389(8) Uani 1 1 d .
H3 H 0.0472 0.3931 0.5783 0.047 Uiso 1 1 calc R
C4 C 0.06575(14) 0.41794(13) 0.4416(3) 0.0360(8) Uani 1 1 d .
H4 H 0.0455 0.4512 0.4438 0.043 Uiso 1 1 calc R
C5 C 0.09519(14) 0.40303(13) 0.3592(3) 0.0363(8) Uani 1 1 d .
H5 H 0.0957 0.4271 0.3051 0.044 Uiso 1 1 calc R
C6 C 0.18433(14) 0.37591(13) 0.0472(2) 0.0310(7) Uani 1 1 d .
C7 C 0.17976(15) 0.41067(13) -0.0323(2) 0.0355(8) Uani 1 1 d .
H7 H 0.2087 0.4114 -0.0804 0.043 Uiso 1 1 calc R
C8 C 0.13211(15) 0.44435(13) -0.0402(2) 0.0369(8) Uani 1 1 d .
H8 H 0.1282 0.4688 -0.0936 0.044 Uiso 1 1 calc R
C9 C 0.09100(15) 0.44195(13) 0.0294(3) 0.0368(8) Uani 1 1 d .
H9 H 0.0577 0.4642 0.0241 0.044 Uiso 1 1 calc R
C10 C 0.09804(15) 0.40709(13) 0.1077(2) 0.0359(8) Uani 1 1 d .
H10 H 0.0688 0.4054 0.1553 0.043 Uiso 1 1 calc R
C11 C 0.40281(17) 0.18197(17) 0.1794(3) 0.0493(10) Uani 1 1 d .
H11 H 0.4045 0.1595 0.2358 0.059 Uiso 1 1 calc R
C12 C 0.4497(2) 0.1832(2) 0.1183(3) 0.0682(14) Uani 1 1 d .
H12 H 0.4835 0.1629 0.1338 0.082 Uiso 1 1 calc R
C13 C 0.44659(19) 0.2139(2) 0.0355(3) 0.0676(14) Uani 1 1 d .
H13 H 0.4774 0.2135 -0.0092 0.081 Uiso 1 1 calc R
C14 C 0.39854(17) 0.24560(18) 0.0168(3) 0.0516(10) Uani 1 1 d .
H14 H 0.3959 0.2675 -0.0403 0.062 Uiso 1 1 calc R
C15 C 0.35445(15) 0.24468(15) 0.0833(2) 0.0387(8) Uani 1 1 d .
C16 C 0.24868(15) 0.15257(13) 0.4108(2) 0.0338(7) Uani 1 1 d .
C17 C 0.24697(16) 0.11330(14) 0.4813(3) 0.0408(8) Uani 1 1 d .
H17 H 0.2242 0.1179 0.5376 0.049 Uiso 1 1 calc R
C18 C 0.27904(17) 0.06669(14) 0.4690(3) 0.0451(9) Uani 1 1 d .
H18 H 0.2785 0.0391 0.5172 0.054 Uiso 1 1 calc R
C19 C 0.31112(17) 0.06073(14) 0.3877(3) 0.0441(9) Uani 1 1 d .
H19 H 0.3322 0.0285 0.3773 0.053 Uiso 1 1 calc R
C20 C 0.31264(16) 0.10205(14) 0.3209(2) 0.0405(8) Uani 1 1 d .
H20 H 0.3352 0.0977 0.2642 0.049 Uiso 1 1 calc R
C23 C 0.16032(14) 0.27513(13) 0.4170(2) 0.0312(7) Uani 1 1 d .
C24 C 0.17343(15) 0.22737(12) 0.4685(2) 0.0310(7) Uani 1 1 d .
C25 C 0.21365(14) 0.20214(13) 0.4079(2) 0.0316(7) Uani 1 1 d .
C28 C 0.22979(15) 0.33569(14) 0.0627(2) 0.0351(8) Uani 1 1 d .
C29 C 0.28193(15) 0.32149(14) 0.0193(2) 0.0342(7) Uani 1 1 d .
C30 C 0.30358(15) 0.28020(14) 0.0788(2) 0.0356(8) Uani 1 1 d .
C31 C 0.30711(15) 0.34668(15) -0.0691(2) 0.0389(8) Uani 1 1 d .
C32 C 0.36557(18) 0.36660(19) -0.0604(3) 0.0563(11) Uani 1 1 d .
H32 H 0.3819 0.3692 0.0042 0.068 Uiso 1 1 calc R
C33 C 0.3993(2) 0.3818(2) -0.1339(3) 0.0742(14) Uani 1 1 d .
C34 C 0.3818(3) 0.3819(3) -0.2388(4) 0.116(3) Uani 1 1 d .
H34A H 0.4138 0.3951 -0.2778 0.174 Uiso 1 1 calc R
H34B H 0.3481 0.4053 -0.2489 0.174 Uiso 1 1 calc R
H34C H 0.3718 0.3452 -0.2593 0.174 Uiso 1 1 calc R
C35 C 0.4608(3) 0.3996(4) -0.1112(5) 0.123(3) Uani 1 1 d .
H35A H 0.4793 0.4101 -0.1722 0.185 Uiso 1 1 calc R
H35B H 0.4823 0.3698 -0.0806 0.185 Uiso 1 1 calc R
H35C H 0.4605 0.4303 -0.0662 0.185 Uiso 1 1 calc R
C36 C 0.14671(17) 0.20820(14) 0.5611(3) 0.0410(8) Uani 1 1 d .
C37 C 0.11905(18) 0.15589(17) 0.5576(3) 0.0519(10) Uani 1 1 d .
H37 H 0.1143 0.1395 0.4949 0.062 Uiso 1 1 calc R
C38 C 0.0994(2) 0.1282(2) 0.6351(4) 0.0681(13) Uani 1 1 d .
C39 C 0.1049(3) 0.1467(3) 0.7378(4) 0.0912(18) Uani 1 1 d .
H39A H 0.0868 0.1204 0.7809 0.137 Uiso 1 1 calc R
H39B H 0.0857 0.1816 0.7444 0.137 Uiso 1 1 calc R
H39C H 0.1459 0.1504 0.7564 0.137 Uiso 1 1 calc R
C40 C 0.0703(3) 0.0752(3) 0.6192(5) 0.104(2) Uani 1 1 d .
H40A H 0.0581 0.0608 0.6823 0.155 Uiso 1 1 calc R
H40B H 0.0973 0.0500 0.5894 0.155 Uiso 1 1 calc R
H40C H 0.0364 0.0799 0.5755 0.155 Uiso 1 1 calc R
Cl1 Cl 0.25152(5) 0.44957(5) 0.26357(7) 0.0582(3) Uani 1 1 d D
O11 O 0.24623(13) 0.39311(12) 0.2849(2) 0.0580(7) Uani 1 1 d D
O12 O 0.19727(15) 0.47524(13) 0.2818(3) 0.0760(10) Uani 1 1 d D
O13 O 0.26562(17) 0.45601(14) 0.1628(2) 0.0801(10) Uani 1 1 d D
O14 O 0.29505(18) 0.47195(17) 0.3248(3) 0.1021(13) Uani 1 1 d D
Cl2 Cl 0.0000 0.46344(4) 0.7500 0.0394(3) Uani 1 2 d SD
O21 O 0.0017(3) 0.4764(3) 0.8553(4) 0.0646(16) Uiso 0.50 1 d PD
O22 O -0.0189(3) 0.4109(2) 0.7373(5) 0.0751(19) Uiso 0.50 1 d PD
O23 O 0.0655(3) 0.4615(4) 0.7477(7) 0.106(3) Uiso 0.50 1 d PD
O24 O -0.0034(6) 0.5041(5) 0.6906(8) 0.160(5) Uiso 0.50 1 d PD
Cl3 Cl 0.01337(15) 0.26851(10) 0.2444(5) 0.0688(12) Uani 0.50 1 d PD
O31 O 0.0043(5) 0.3228(3) 0.2249(6) 0.101(3) Uiso 0.50 1 d PD
O32 O 0.0151(5) 0.2330(5) 0.3255(8) 0.108(5) Uiso 0.50 1 d PD
O33 O -0.0257(4) 0.2474(4) 0.1681(7) 0.081(3) Uiso 0.50 1 d PD
O34 O 0.0696(3) 0.2717(3) 0.2050(5) 0.083(2) Uiso 0.50 1 d PD

loop_
_atom_site_aniso_label
_atom_site_aniso_U_11
_atom_site_aniso_U_22
_atom_site_aniso_U_33
_atom_site_aniso_U_23
_atom_site_aniso_U_13
_atom_site_aniso_U_12
Cu1 0.0469(3) 0.0424(3) 0.0241(2) 0.01016(16) 0.01366(18) 0.02421(19)
Cu2 0.0499(3) 0.0441(3) 0.0233(2) 0.00762(17) 0.00996(18) 0.0264(2)
N1 0.0359(15) 0.0327(14) 0.0265(13) 0.0023(11) 0.0086(11) 0.0092(12)
N2 0.0365(16) 0.0379(15) 0.0286(14) 0.0064(11) 0.0083(12) 0.0136(12)
N3 0.0432(17) 0.0453(16) 0.0227(13) 0.0089(12) 0.0089(12) 0.0231(13)
N4 0.0449(17) 0.0445(16) 0.0245(14) 0.0060(12) 0.0098(12) 0.0244(14)
N5 0.0449(17) 0.0501(18) 0.0231(14) -0.0011(12) 0.0013(12) 0.0248(14)
N6 0.0479(17) 0.0357(15) 0.0217(13) 0.0001(11) -0.0029(12) 0.0169(13)
N7 0.0484(18) 0.0359(15) 0.0234(13) 0.0054(11) 0.0064(12) 0.0185(13)
N8 0.0446(17) 0.0369(15) 0.0261(14) 0.0055(11) 0.0111(12) 0.0193(13)
O1 0.0431(15) 0.0609(16) 0.0290(13) 0.0109(11) 0.0055(11) 0.0086(12)
O2 0.076(2) 0.0525(16) 0.0291(13) 0.0002(11) 0.0126(13) 0.0071(14)
C1 0.0279(17) 0.0314(16) 0.0287(16) -0.0028(12) 0.0042(13) 0.0010(13)
C2 0.0340(18) 0.0382(18) 0.0296(17) -0.0010(13) 0.0099(14) -0.0035(14)
C3 0.0371(19) 0.0403(19) 0.0402(19) -0.0108(15) 0.0185(15) -0.0009(15)
C4 0.0316(18) 0.0338(17) 0.0429(19) -0.0076(15) 0.0084(15) 0.0035(14)
C5 0.0354(19) 0.0348(18) 0.0388(19) -0.0008(14) 0.0054(15) 0.0067(14)
C6 0.0335(18) 0.0376(17) 0.0222(15) 0.0028(13) 0.0034(13) 0.0111(14)
C7 0.0414(19) 0.0375(18) 0.0277(16) 0.0052(13) 0.0057(14) 0.0101(15)
C8 0.045(2) 0.0329(17) 0.0323(18) 0.0110(14) 0.0006(15) 0.0074(15)
C9 0.0323(18) 0.0354(18) 0.0427(19) 0.0065(14) 0.0023(15) 0.0113(14)
C10 0.0361(19) 0.0374(18) 0.0344(17) 0.0073(14) 0.0065(14) 0.0104(15)
C11 0.049(2) 0.066(3) 0.0329(19) 0.0010(17) 0.0057(17) 0.032(2)
C12 0.059(3) 0.096(4) 0.051(3) 0.010(2) 0.010(2) 0.048(3)
C13 0.051(3) 0.108(4) 0.044(2) 0.007(2) 0.019(2) 0.041(3)
C14 0.052(2) 0.072(3) 0.0317(18) 0.0044(18) 0.0118(17) 0.026(2)
C15 0.040(2) 0.053(2) 0.0226(16) -0.0019(15) 0.0024(14) 0.0179(16)
C16 0.046(2) 0.0306(16) 0.0240(16) 0.0006(13) -0.0034(14) 0.0083(15)
C17 0.048(2) 0.0395(19) 0.0344(18) 0.0040(15) -0.0006(16) 0.0071(16)
C18 0.058(2) 0.0330(19) 0.043(2) 0.0079(15) -0.0065(18) 0.0074(17)
C19 0.058(2) 0.0296(18) 0.044(2) -0.0017(15) -0.0130(18) 0.0142(16)
C20 0.052(2) 0.0418(19) 0.0271(17) -0.0050(14) -0.0070(15) 0.0174(17)
C23 0.0347(18) 0.0361(17) 0.0232(15) 0.0014(13) 0.0069(13) 0.0043(14)
C24 0.0393(19) 0.0307(16) 0.0229(15) 0.0005(12) -0.0002(13) 0.0032(14)
C25 0.0387(19) 0.0358(17) 0.0201(15) 0.0005(12) -0.0022(13) 0.0065(14)
C28 0.0402(19) 0.0458(19) 0.0196(15) 0.0071(13) 0.0071(14) 0.0159(15)
C29 0.0366(19) 0.0449(19) 0.0214(15) 0.0031(13) 0.0047(13) 0.0124(15)
C30 0.0388(19) 0.047(2) 0.0209(15) 0.0039(13) 0.0077(14) 0.0165(16)
C31 0.040(2) 0.049(2) 0.0280(18) 0.0055(15) 0.0071(15) 0.0119(16)
C32 0.049(2) 0.082(3) 0.038(2) 0.003(2) 0.0028(18) 0.000(2)
C33 0.057(3) 0.114(4) 0.052(3) 0.007(3) 0.011(2) -0.013(3)
C34 0.082(4) 0.219(8) 0.048(3) 0.017(4) 0.013(3) -0.062(5)
C35 0.068(4) 0.216(9) 0.085(4) 0.001(5) 0.006(3) -0.054(5)
C36 0.049(2) 0.043(2) 0.0319(18) 0.0087(15) 0.0055(16) 0.0092(16)
C37 0.056(3) 0.054(2) 0.046(2) 0.0085(18) 0.0061(19) -0.0056(19)
C38 0.069(3) 0.068(3) 0.068(3) 0.024(2) 0.004(2) -0.014(2)
C39 0.110(5) 0.106(4) 0.058(3) 0.020(3) 0.016(3) -0.022(4)
C40 0.104(5) 0.102(5) 0.104(5) 0.032(4) 0.002(4) -0.048(4)
Cl1 0.0658(7) 0.0660(7) 0.0427(5) 0.0120(5) 0.0020(5) -0.0007(5)
O11 0.0659(19) 0.0595(18) 0.0485(16) 0.0144(13) -0.0037(14) 0.0035(14)
O12 0.080(2) 0.075(2) 0.075(2) 0.0199(17) 0.0257(17) 0.0191(19)
O13 0.108(3) 0.080(2) 0.0538(19) 0.0199(17) 0.0251(18) 0.007(2)
O14 0.100(3) 0.108(3) 0.097(3) 0.013(2) -0.025(2) -0.038(3)
Cl2 0.0614(8) 0.0265(6) 0.0306(6) 0.000 0.0041(5) 0.000
Cl3 0.083(4) 0.0765(13) 0.0468(16) -0.0050(14) -0.005(3) 0.0023(13)

loop_
_atom_type_symbol
_atom_type_description
_atom_type_scat_dispersion_real
_atom_type_scat_dispersion_imag
_atom_type_scat_source
C C 0.0033 0.0016 'International Tables Vol C Tables 4.2.6.8 and 6.1.1.4'
H H 0.0000 0.0000 'International Tables Vol C Tables 4.2.6.8 and 6.1.1.4'
N N 0.0061 0.0033 'International Tables Vol C Tables 4.2.6.8 and 6.1.1.4'
O O 0.0106 0.0060 'International Tables Vol C Tables 4.2.6.8 and 6.1.1.4'
Cu Cu 0.3201 1.2651 'International Tables Vol C Tables 4.2.6.8 and 6.1.1.4'
Cl Cl 0.1484 0.1585 'International Tables Vol C Tables 4.2.6.8 and 6.1.1.4'

loop_
_geom_angle_atom_site_label_1
_geom_angle_atom_site_label_2
_geom_angle_atom_site_label_3
_geom_angle
_geom_angle_site_symmetry_1
_geom_angle_site_symmetry_3
N8 Cu1 N3 94.55(11) . .
N8 Cu1 N1 79.56(10) . .
N3 Cu1 N1 171.75(12) . .
N8 Cu1 N2 169.34(12) . .
N3 Cu1 N2 79.10(10) . .
N1 Cu1 N2 107.57(10) . .
N8 Cu1 O11 95.56(11) . .
N3 Cu1 O11 85.25(12) . .
N1 Cu1 O11 89.55(11) . .
N2 Cu1 O11 92.45(10) . .
N8 Cu1 O34 86.05(18) . .
N3 Cu1 O34 104.86(18) . .
N1 Cu1 O34 80.66(17) . .
N2 Cu1 O34 87.32(18) . .
O11 Cu1 O34 169.64(17) . .
N7 Cu2 N4 94.48(11) . .
N7 Cu2 N6 79.84(11) . .
N4 Cu2 N6 169.44(13) . .
N7 Cu2 N5 164.42(12) . .
N4 Cu2 N5 79.15(11) . .
N6 Cu2 N5 108.51(11) . .
N7 Cu2 O1 94.93(11) . 7
N4 Cu2 O1 92.08(11) . 7
N6 Cu2 O1 79.64(10) . 7
N5 Cu2 O1 99.47(10) . 7
N7 Cu2 O2 86.03(11) . 7_556
N4 Cu2 O2 99.83(11) . 7_556
N6 Cu2 O2 88.73(10) . 7_556
N5 Cu2 O2 81.14(10) . 7_556
O1 Cu2 O2 167.95(8) 7 7_556
C5 N1 C1 118.5(3) . .
C5 N1 Cu1 126.6(2) . .
C1 N1 Cu1 114.8(2) . .
C10 N2 C6 118.1(3) . .
C10 N2 Cu1 128.0(2) . .
C6 N2 Cu1 113.6(2) . .
N4 N3 C28 109.1(3) . .
N4 N3 Cu1 130.3(2) . .
C28 N3 Cu1 116.6(2) . .
N3 N4 C30 108.8(3) . .
N3 N4 Cu2 131.9(2) . .
C30 N4 Cu2 119.3(2) . .
C11 N5 C15 118.2(3) . .
C11 N5 Cu2 126.8(2) . .
C15 N5 Cu2 114.9(2) . .
C20 N6 C16 118.0(3) . .
C20 N6 Cu2 127.3(2) . .
C16 N6 Cu2 114.6(2) . .
N8 N7 C25 109.2(3) . .
N8 N7 Cu2 131.6(2) . .
C25 N7 Cu2 118.6(2) . .
N7 N8 C23 109.2(3) . .
N7 N8 Cu1 131.7(2) . .
C23 N8 Cu1 118.1(2) . .
N1 C1 C2 121.6(3) . .
N1 C1 C23 113.0(3) . .
C2 C1 C23 125.3(3) . .
C3 C2 C1 119.0(3) . .
C3 C2 H2 120.5 . .
C1 C2 H2 120.5 . .
C4 C3 C2 120.0(3) . .
C4 C3 H3 120.0 . .
C2 C3 H3 120.0 . .
C3 C4 C5 118.2(3) . .
C3 C4 H4 120.9 . .
C5 C4 H4 120.9 . .
N1 C5 C4 122.8(3) . .
N1 C5 H5 118.6 . .
C4 C5 H5 118.6 . .
N2 C6 C7 121.9(3) . .
N2 C6 C28 112.8(3) . .
C7 C6 C28 125.3(3) . .
C8 C7 C6 118.7(3) . .
C8 C7 H7 120.6 . .
C6 C7 H7 120.6 . .
C9 C8 C7 119.2(3) . .
C9 C8 H8 120.4 . .
C7 C8 H8 120.4 . .
C8 C9 C10 119.7(3) . .
C8 C9 H9 120.1 . .
C10 C9 H9 120.1 . .
N2 C10 C9 122.2(3) . .
N2 C10 H10 118.9 . .
C9 C10 H10 118.9 . .
N5 C11 C12 122.2(4) . .
N5 C11 H11 118.9 . .
C12 C11 H11 118.9 . .
C13 C12 C11 119.0(4) . .
C13 C12 H12 120.5 . .
C11 C12 H12 120.5 . .
C12 C13 C14 119.8(4) . .
C12 C13 H13 120.1 . .
C14 C13 H13 120.1 . .
C13 C14 C15 118.3(4) . .
C13 C14 H14 120.9 . .
C15 C14 H14 120.9 . .
N5 C15 C14 122.2(3) . .
N5 C15 C30 113.3(3) . .
C14 C15 C30 124.5(3) . .
N6 C16 C17 121.5(3) . .
N6 C16 C25 112.5(3) . .
C17 C16 C25 126.0(3) . .
C16 C17 C18 119.0(3) . .
C16 C17 H17 120.5 . .
C18 C17 H17 120.5 . .
C19 C18 C17 119.7(3) . .
C19 C18 H18 120.2 . .
C17 C18 H18 120.2 . .
C18 C19 C20 118.9(3) . .
C18 C19 H19 120.5 . .
C20 C19 H19 120.5 . .
N6 C20 C19 122.7(3) . .
N6 C20 H20 118.6 . .
C19 C20 H20 118.6 . .
N8 C23 C24 109.5(3) . .
N8 C23 C1 113.4(3) . .
C24 C23 C1 137.1(3) . .
C23 C24 C25 102.7(3) . .
C23 C24 C36 126.9(3) . .
C25 C24 C36 130.3(3) . .
N7 C25 C24 109.5(3) . .
N7 C25 C16 113.8(3) . .
C24 C25 C16 136.7(3) . .
N3 C28 C29 108.9(3) . .
N3 C28 C6 113.8(3) . .
C29 C28 C6 137.2(3) . .
C30 C29 C28 103.9(3) . .
C30 C29 C31 129.6(3) . .
C28 C29 C31 126.5(3) . .
N4 C30 C29 109.3(3) . .
N4 C30 C15 112.9(3) . .
C29 C30 C15 137.8(3) . .
O1 C31 C32 122.9(3) . .
O1 C31 C29 119.5(3) . .
C32 C31 C29 117.6(3) . .
C33 C32 C31 126.7(4) . .
C33 C32 H32 116.6 . .
C31 C32 H32 116.6 . .
C32 C33 C34 125.0(5) . .
C32 C33 C35 119.4(5) . .
C34 C33 C35 115.5(4) . .
C33 C34 H34A 109.5 . .
C33 C34 H34B 109.5 . .
H34A C34 H34B 109.5 . .
C33 C34 H34C 109.5 . .
H34A C34 H34C 109.5 . .
H34B C34 H34C 109.5 . .
C33 C35 H35A 109.5 . .
C33 C35 H35B 109.5 . .
H35A C35 H35B 109.5 . .
C33 C35 H35C 109.5 . .
H35A C35 H35C 109.5 . .
H35B C35 H35C 109.5 . .
O2 C36 C37 123.9(3) . .
O2 C36 C24 119.3(3) . .
C37 C36 C24 116.7(3) . .
C38 C37 C36 126.1(4) . .
C38 C37 H37 117.0 . .
C36 C37 H37 117.0 . .
C37 C38 C39 124.2(5) . .
C37 C38 C40 119.7(5) . .
C39 C38 C40 116.1(4) . .
C38 C39 H39A 109.5 . .
C38 C39 H39B 109.5 . .
H39A C39 H39B 109.5 . .
C38 C39 H39C 109.5 . .
H39A C39 H39C 109.5 . .
H39B C39 H39C 109.5 . .
C38 C40 H40A 109.5 . .
C38 C40 H40B 109.5 . .
H40A C40 H40B 109.5 . .
C38 C40 H40C 109.5 . .
H40A C40 H40C 109.5 . .
H40B C40 H40C 109.5 . .
O14 Cl1 O13 110.4(3) . .
O14 Cl1 O12 109.8(3) . .
O13 Cl1 O12 109.8(2) . .
O14 Cl1 O11 109.2(2) . .
O13 Cl1 O11 109.0(2) . .
O12 Cl1 O11 108.6(2) . .
Cl1 O11 Cu1 129.28(17) . .
O24 Cl2 O24 77.6(11) . 2_556
O24 Cl2 O22 145.7(6) . 2_556
O24 Cl2 O22 130.0(6) 2_556 2_556
O24 Cl2 O22 130.0(6) . .
O24 Cl2 O22 145.7(7) 2_556 .
O22 Cl2 O22 39.2(5) 2_556 .
O24 Cl2 O21 116.0(7) . .
O24 Cl2 O21 38.7(5) 2_556 .
O22 Cl2 O21 94.9(4) 2_556 .
O22 Cl2 O21 109.2(4) . .
O24 Cl2 O21 38.7(5) . 2_556
O24 Cl2 O21 116.0(7) 2_556 2_556
O22 Cl2 O21 109.2(4) 2_556 2_556
O22 Cl2 O21 94.9(4) . 2_556
O21 Cl2 O21 154.6(5) . 2_556
O24 Cl2 O23 93.2(7) . .
O24 Cl2 O23 89.6(7) 2_556 .
O22 Cl2 O23 70.2(4) 2_556 .
O22 Cl2 O23 106.2(4) . .
O21 Cl2 O23 91.5(4) . .
O21 Cl2 O23 89.3(4) 2_556 .
O24 Cl2 O23 89.6(7) . 2_556
O24 Cl2 O23 93.2(7) 2_556 2_556
O22 Cl2 O23 106.2(4) 2_556 2_556
O22 Cl2 O23 70.2(4) . 2_556
O21 Cl2 O23 89.3(4) . 2_556
O21 Cl2 O23 91.5(4) 2_556 2_556
O23 Cl2 O23 176.4(7) . 2_556
O24 O21 Cl2 60.4(7) 2_556 .
O22 O22 Cl2 70.4(2) 2_556 .
O22 O22 O23 123.8(6) 2_556 2_556
Cl2 O22 O23 58.6(4) . 2_556
Cl2 O23 O22 51.2(3) . 2_556
O21 O24 Cl2 80.9(9) 2_556 .
O21 O24 O24 131.8(8) 2_556 2_556
Cl2 O24 O24 51.2(6) . 2_556
Cl3 Cl3 O33 88.4(11) 2 2
Cl3 Cl3 O31 84.5(5) 2 .
O33 Cl3 O31 125.7(7) 2 .
Cl3 Cl3 O32 79.8(10) 2 .
O33 Cl3 O32 18.2(7) 2 .
O31 Cl3 O32 139.2(7) . .
Cl3 Cl3 O34 171.0(13) 2 .
O33 Cl3 O34 100.6(6) 2 .
O31 Cl3 O34 90.5(5) . .
O32 Cl3 O34 108.8(6) . .
Cl3 Cl3 O32 74.4(10) 2 2
O33 Cl3 O32 115.8(7) 2 2
O31 Cl3 O32 113.8(8) . 2
O32 Cl3 O32 97.9(10) . 2
O34 Cl3 O32 101.0(6) . 2
Cl3 Cl3 O33 65.5(11) 2 .
O33 Cl3 O33 127.9(8) 2 .
O31 Cl3 O33 97.1(7) . .
O32 Cl3 O33 109.7(7) . .
O34 Cl3 O33 107.9(6) . .
O32 Cl3 O33 17.5(7) 2 .
Cl3 Cl3 O31 69.8(5) 2 2
O33 Cl3 O31 99.2(7) 2 2
O31 Cl3 O31 28.9(7) . 2
O32 Cl3 O31 110.6(7) . 2
O34 Cl3 O31 108.7(5) . 2
O32 Cl3 O31 128.4(7) 2 2
O33 Cl3 O31 111.0(7) . 2
Cl3 Cl3 O34 6.2(9) 2 2
O33 Cl3 O34 84.0(5) 2 2
O31 Cl3 O34 83.7(5) . 2
O32 Cl3 O34 76.7(6) . 2
O34 Cl3 O34 174.1(5) . 2
O32 Cl3 O34 80.2(5) 2 2
O33 Cl3 O34 71.7(5) . 2
O31 Cl3 O34 66.5(4) 2 2
O31 O31 Cl3 82.1(5) 2 .
O31 O31 Cl3 69.1(5) 2 2
Cl3 O31 Cl3 25.7(3) . 2
O33 O32 Cl3 70(2) 2 .
O33 O32 Cl3 83(2) 2 2
Cl3 O32 Cl3 25.9(3) . 2
O32 O33 Cl3 92(2) 2 2
O32 O33 Cl3 80(2) 2 .
Cl3 O33 Cl3 26.1(3) 2 .
Cl3 O34 Cl3 2.8(4) . 2
Cl3 O34 Cu1 137.5(5) . .
Cl3 O34 Cu1 138.5(4) 2 .

loop_
_geom_bond_atom_site_label_1
_geom_bond_atom_site_label_2
_geom_bond_distance
_geom_bond_site_symmetry_2
Cu1 N8 1.936(3) .
Cu1 N3 1.937(3) .
Cu1 N1 2.018(3) .
Cu1 N2 2.034(3) .
Cu1 O11 2.445(3) .
Cu1 O34 2.751(7) .
Cu2 N7 1.924(3) .
Cu2 N4 1.929(3) .
Cu2 N6 2.022(3) .
Cu2 N5 2.035(3) .
Cu2 O1 2.460(3) 7
Cu2 O2 2.625(3) 7_556
N1 C5 1.333(4) .
N1 C1 1.354(4) .
N2 C10 1.342(4) .
N2 C6 1.357(4) .
N3 N4 1.330(4) .
N3 C28 1.339(4) .
N4 C30 1.343(4) .
N5 C11 1.338(4) .
N5 C15 1.350(4) .
N6 C20 1.340(4) .
N6 C16 1.362(4) .
N7 N8 1.327(4) .
N7 C25 1.328(4) .
N8 C23 1.329(4) .
O1 C31 1.227(4) .
O2 C36 1.235(4) .
C1 C2 1.375(4) .
C1 C23 1.470(4) .
C2 C3 1.374(5) .
C2 H2 0.9500 .
C3 C4 1.370(5) .
C3 H3 0.9500 .
C4 C5 1.381(5) .
C4 H4 0.9500 .
C5 H5 0.9500 .
C6 C7 1.388(4) .
C6 C28 1.463(4) .
C7 C8 1.386(5) .
C7 H7 0.9500 .
C8 C9 1.363(5) .
C8 H8 0.9500 .
C9 C10 1.381(5) .
C9 H9 0.9500 .
C10 H10 0.9500 .
C11 C12 1.386(6) .
C11 H11 0.9500 .
C12 C13 1.362(6) .
C12 H12 0.9500 .
C13 C14 1.382(5) .
C13 H13 0.9500 .
C14 C15 1.383(5) .
C14 H14 0.9500 .
C15 C30 1.472(5) .
C16 C17 1.370(5) .
C16 C25 1.475(4) .
C17 C18 1.388(5) .
C17 H17 0.9500 .
C18 C19 1.358(5) .
C18 H18 0.9500 .
C19 C20 1.374(5) .
C19 H19 0.9500 .
C20 H20 0.9500 .
C23 C24 1.408(4) .
C24 C25 1.408(4) .
C24 C36 1.498(4) .
C28 C29 1.404(4) .
C29 C30 1.393(5) .
C29 C31 1.490(4) .
C31 C32 1.443(6) .
C32 C33 1.341(6) .
C32 H32 0.9500 .
C33 C34 1.475(7) .
C33 C35 1.514(7) .
C34 H34A 0.9800 .
C34 H34B 0.9800 .
C34 H34C 0.9800 .
C35 H35A 0.9800 .
C35 H35B 0.9800 .
C35 H35C 0.9800 .
C36 C37 1.449(5) .
C37 C38 1.349(6) .
C37 H37 0.9500 .
C38 C39 1.476(7) .
C38 C40 1.493(7) .
C39 H39A 0.9800 .
C39 H39B 0.9800 .
C39 H39C 0.9800 .
C40 H40A 0.9800 .
C40 H40B 0.9800 .
C40 H40C 0.9800 .
Cl1 O14 1.406(4) .
Cl1 O13 1.429(3) .
Cl1 O12 1.436(3) .
Cl1 O11 1.439(3) .
Cl2 O24 1.296(10) .
Cl2 O24 1.296(10) 2_556
Cl2 O22 1.387(6) 2_556
Cl2 O22 1.387(6) .
Cl2 O21 1.471(6) .
Cl2 O21 1.471(6) 2_556
Cl2 O23 1.518(8) .
Cl2 O23 1.518(8) 2_556
O21 O24 0.931(12) 2_556
O22 O22 0.932(12) 2_556
O22 O23 1.674(10) 2_556
O23 O22 1.674(10) 2_556
O24 O21 0.931(12) 2_556
O24 O24 1.62(2) 2_556
Cl3 Cl3 0.641(6) 2
Cl3 O33 1.327(11) 2
Cl3 O31 1.389(7) .
Cl3 O32 1.414(10) .
Cl3 O34 1.423(8) .
Cl3 O32 1.445(12) 2
Cl3 O33 1.458(10) .
Cl3 O31 1.473(7) 2
Cl3 O34 2.059(8) 2
O31 O31 0.718(17) 2
O31 Cl3 1.473(7) 2
O32 O33 0.443(17) 2
O32 Cl3 1.445(12) 2
O33 O32 0.443(17) 2
O33 Cl3 1.327(11) 2
O34 Cl3 2.059(8) 2

loop_
_geom_torsion_atom_site_label_1
_geom_torsion_atom_site_label_2
_geom_torsion_atom_site_label_3
_geom_torsion_atom_site_label_4
_geom_torsion
_geom_torsion_site_symmetry_1
_geom_torsion_site_symmetry_4
N8 Cu1 N1 C5 169.9(3) . .
N3 Cu1 N1 C5 125.1(8) . .
N2 Cu1 N1 C5 -18.3(3) . .
O11 Cu1 N1 C5 74.2(3) . .
O34 Cu1 N1 C5 -102.4(3) . .
N8 Cu1 N1 C1 -6.4(2) . .
N3 Cu1 N1 C1 -51.2(9) . .
N2 Cu1 N1 C1 165.4(2) . .
O11 Cu1 N1 C1 -102.1(2) . .
O34 Cu1 N1 C1 81.3(3) . .
N8 Cu1 N2 C10 115.4(6) . .
N3 Cu1 N2 C10 169.5(3) . .
N1 Cu1 N2 C10 -15.5(3) . .
O11 Cu1 N2 C10 -105.8(3) . .
O34 Cu1 N2 C10 63.8(3) . .
N8 Cu1 N2 C6 -70.2(7) . .
N3 Cu1 N2 C6 -16.1(2) . .
N1 Cu1 N2 C6 158.9(2) . .
O11 Cu1 N2 C6 68.6(2) . .
O34 Cu1 N2 C6 -121.8(3) . .
N8 Cu1 N3 N4 -15.1(3) . .
N1 Cu1 N3 N4 29.0(10) . .
N2 Cu1 N3 N4 173.5(3) . .
O11 Cu1 N3 N4 80.1(3) . .
O34 Cu1 N3 N4 -102.2(4) . .
N8 Cu1 N3 C28 -170.1(3) . .
N1 Cu1 N3 C28 -126.0(8) . .
N2 Cu1 N3 C28 18.6(3) . .
O11 Cu1 N3 C28 -74.9(3) . .
O34 Cu1 N3 C28 102.8(3) . .
C28 N3 N4 C30 0.3(4) . .
Cu1 N3 N4 C30 -156.1(3) . .
C28 N3 N4 Cu2 -176.3(3) . .
Cu1 N3 N4 Cu2 27.3(5) . .
N7 Cu2 N4 N3 -12.8(3) . .
N6 Cu2 N4 N3 44.1(8) . .
N5 Cu2 N4 N3 -178.5(3) . .
O1 Cu2 N4 N3 82.3(3) 7 .
O2 Cu2 N4 N3 -99.6(3) 7_556 .
N7 Cu2 N4 C30 170.8(3) . .
N6 Cu2 N4 C30 -132.2(5) . .
N5 Cu2 N4 C30 5.2(3) . .
O1 Cu2 N4 C30 -94.1(3) 7 .
O2 Cu2 N4 C30 84.1(3) 7_556 .
N7 Cu2 N5 C11 105.4(5) . .
N4 Cu2 N5 C11 172.4(3) . .
N6 Cu2 N5 C11 -15.1(4) . .
O1 Cu2 N5 C11 -97.3(3) 7 .
O2 Cu2 N5 C11 70.5(3) 7_556 .
N7 Cu2 N5 C15 -73.7(5) . .
N4 Cu2 N5 C15 -6.7(3) . .
N6 Cu2 N5 C15 165.8(2) . .
O1 Cu2 N5 C15 83.6(3) 7 .
O2 Cu2 N5 C15 -108.6(3) 7_556 .
N7 Cu2 N6 C20 170.4(3) . .
N4 Cu2 N6 C20 112.3(6) . .
N5 Cu2 N6 C20 -23.2(3) . .
O1 Cu2 N6 C20 73.4(3) 7 .
O2 Cu2 N6 C20 -103.4(3) 7_556 .
N7 Cu2 N6 C16 -6.5(2) . .
N4 Cu2 N6 C16 -64.7(7) . .
N5 Cu2 N6 C16 159.9(2) . .
O1 Cu2 N6 C16 -103.5(3) 7 .
O2 Cu2 N6 C16 79.7(2) 7_556 .
N4 Cu2 N7 N8 -11.8(3) . .
N6 Cu2 N7 N8 177.1(3) . .
N5 Cu2 N7 N8 53.2(6) . .
O1 Cu2 N7 N8 -104.3(3) 7 .
O2 Cu2 N7 N8 87.7(3) 7_556 .
N4 Cu2 N7 C25 178.5(3) . .
N6 Cu2 N7 C25 7.4(3) . .
N5 Cu2 N7 C25 -116.5(4) . .
O1 Cu2 N7 C25 86.0(3) 7 .
O2 Cu2 N7 C25 -82.0(3) 7_556 .
C25 N7 N8 C23 0.6(4) . .
Cu2 N7 N8 C23 -169.9(3) . .
C25 N7 N8 Cu1 -166.9(3) . .
Cu2 N7 N8 Cu1 22.7(5) . .
N3 Cu1 N8 N7 -9.1(3) . .
N1 Cu1 N8 N7 176.7(4) . .
N2 Cu1 N8 N7 43.8(8) . .
O11 Cu1 N8 N7 -94.8(3) . .
O34 Cu1 N8 N7 95.5(4) . .
N3 Cu1 N8 C23 -175.7(3) . .
N1 Cu1 N8 C23 10.1(3) . .
N2 Cu1 N8 C23 -122.7(6) . .
O11 Cu1 N8 C23 98.7(3) . .
O34 Cu1 N8 C23 -71.1(3) . .
C5 N1 C1 C2 2.0(5) . .
Cu1 N1 C1 C2 178.6(3) . .
C5 N1 C1 C23 -174.4(3) . .
Cu1 N1 C1 C23 2.2(4) . .
N1 C1 C2 C3 -1.3(5) . .
C23 C1 C2 C3 174.7(3) . .
C1 C2 C3 C4 0.8(5) . .
C2 C3 C4 C5 -1.0(5) . .
C1 N1 C5 C4 -2.2(5) . .
Cu1 N1 C5 C4 -178.4(3) . .
C3 C4 C5 N1 1.7(5) . .
C10 N2 C6 C7 5.0(5) . .
Cu1 N2 C6 C7 -169.9(3) . .
C10 N2 C6 C28 -173.7(3) . .
Cu1 N2 C6 C28 11.3(4) . .
N2 C6 C7 C8 -2.7(5) . .
C28 C6 C7 C8 175.9(3) . .
C6 C7 C8 C9 -0.7(5) . .
C7 C8 C9 C10 1.5(5) . .
C6 N2 C10 C9 -4.2(5) . .
Cu1 N2 C10 C9 170.0(3) . .
C8 C9 C10 N2 0.9(6) . .
C15 N5 C11 C12 -2.5(6) . .
Cu2 N5 C11 C12 178.4(4) . .
N5 C11 C12 C13 -2.3(8) . .
C11 C12 C13 C14 3.8(8) . .
C12 C13 C14 C15 -0.6(7) . .
C11 N5 C15 C14 5.9(6) . .
Cu2 N5 C15 C14 -174.9(3) . .
C11 N5 C15 C30 -172.1(3) . .
Cu2 N5 C15 C30 7.1(4) . .
C13 C14 C15 N5 -4.4(6) . .
C13 C14 C15 C30 173.4(4) . .
C20 N6 C16 C17 6.0(5) . .
Cu2 N6 C16 C17 -176.7(3) . .
C20 N6 C16 C25 -172.5(3) . .
Cu2 N6 C16 C25 4.8(4) . .
N6 C16 C17 C18 -3.9(6) . .
C25 C16 C17 C18 174.4(3) . .
C16 C17 C18 C19 -0.3(6) . .
C17 C18 C19 C20 2.3(6) . .
C16 N6 C20 C19 -4.0(5) . .
Cu2 N6 C20 C19 179.1(3) . .
C18 C19 C20 N6 -0.1(6) . .
N7 N8 C23 C24 -1.0(4) . .
Cu1 N8 C23 C24 168.5(2) . .
N7 N8 C23 C1 178.9(3) . .
Cu1 N8 C23 C1 -11.7(4) . .
N1 C1 C23 N8 5.8(4) . .
C2 C1 C23 N8 -170.5(3) . .
N1 C1 C23 C24 -174.5(4) . .
C2 C1 C23 C24 9.3(6) . .
N8 C23 C24 C25 0.9(4) . .
C1 C23 C24 C25 -178.8(4) . .
N8 C23 C24 C36 -175.2(3) . .
C1 C23 C24 C36 5.0(7) . .
N8 N7 C25 C24 0.0(4) . .
Cu2 N7 C25 C24 171.9(2) . .
N8 N7 C25 C16 -178.8(3) . .
Cu2 N7 C25 C16 -6.9(4) . .
C23 C24 C25 N7 -0.6(4) . .
C36 C24 C25 N7 175.4(3) . .
C23 C24 C25 C16 177.8(4) . .
C36 C24 C25 C16 -6.2(7) . .
N6 C16 C25 N7 1.1(4) . .
C17 C16 C25 N7 -177.4(3) . .
N6 C16 C25 C24 -177.3(4) . .
C17 C16 C25 C24 4.3(7) . .
N4 N3 C28 C29 0.0(4) . .
Cu1 N3 C28 C29 160.0(2) . .
N4 N3 C28 C6 -177.8(3) . .
Cu1 N3 C28 C6 -17.7(4) . .
N2 C6 C28 N3 3.4(4) . .
C7 C6 C28 N3 -175.3(3) . .
N2 C6 C28 C29 -173.4(4) . .
C7 C6 C28 C29 7.9(7) . .
N3 C28 C29 C30 -0.3(4) . .
C6 C28 C29 C30 176.7(4) . .
N3 C28 C29 C31 -179.3(3) . .
C6 C28 C29 C31 -2.3(7) . .
N3 N4 C30 C29 -0.5(4) . .
Cu2 N4 C30 C29 176.6(2) . .
N3 N4 C30 C15 -180.0(3) . .
Cu2 N4 C30 C15 -2.8(4) . .
C28 C29 C30 N4 0.5(4) . .
C31 C29 C30 N4 179.4(4) . .
C28 C29 C30 C15 179.7(4) . .
C31 C29 C30 C15 -1.3(7) . .
N5 C15 C30 N4 -3.0(5) . .
C14 C15 C30 N4 179.0(4) . .
N5 C15 C30 C29 177.8(4) . .
C14 C15 C30 C29 -0.2(7) . .
C30 C29 C31 O1 128.5(4) . .
C28 C29 C31 O1 -52.8(5) . .
C30 C29 C31 C32 -52.8(5) . .
C28 C29 C31 C32 126.0(4) . .
O1 C31 C32 C33 -13.6(7) . .
C29 C31 C32 C33 167.6(5) . .
C31 C32 C33 C34 1.2(10) . .
C31 C32 C33 C35 -177.4(5) . .
C23 C24 C36 O2 -54.8(5) . .
C25 C24 C36 O2 130.2(4) . .
C23 C24 C36 C37 122.2(4) . .
C25 C24 C36 C37 -52.9(5) . .
O2 C36 C37 C38 -12.6(7) . .
C24 C36 C37 C38 170.6(4) . .
C36 C37 C38 C39 -2.2(8) . .
C36 C37 C38 C40 178.4(5) . .
O14 Cl1 O11 Cu1 165.5(3) . .
O13 Cl1 O11 Cu1 -73.8(3) . .
O12 Cl1 O11 Cu1 45.9(3) . .
N8 Cu1 O11 Cl1 -162.2(2) . .
N3 Cu1 O11 Cl1 103.7(2) . .
N1 Cu1 O11 Cl1 -82.7(2) . .
N2 Cu1 O11 Cl1 24.9(2) . .
O34 Cu1 O11 Cl1 -63.6(10) . .
O24 Cl2 O21 O24 -6.7(17) . 2_556
O22 Cl2 O21 O24 157.8(11) 2_556 2_556
O22 Cl2 O21 O24 -164.7(10) . 2_556
O21 Cl2 O21 O24 -3.9(10) 2_556 2_556
O23 Cl2 O21 O24 87.6(11) . 2_556
O23 Cl2 O21 O24 -95.9(11) 2_556 2_556
O24 Cl2 O22 O22 132.6(10) . 2_556
O24 Cl2 O22 O22 -90.5(14) 2_556 2_556
O21 Cl2 O22 O22 -73.5(9) . 2_556
O21 Cl2 O22 O22 114.7(9) 2_556 2_556
O23 Cl2 O22 O22 24.0(10) . 2_556
O23 Cl2 O22 O22 -155.5(10) 2_556 2_556
O24 Cl2 O22 O23 -71.9(9) . 2_556
O24 Cl2 O22 O23 65.0(12) 2_556 2_556
O22 Cl2 O22 O23 155.5(10) 2_556 2_556
O21 Cl2 O22 O23 82.0(5) . 2_556
O21 Cl2 O22 O23 -89.8(4) 2_556 2_556
O23 Cl2 O22 O23 179.48(10) . 2_556
O24 Cl2 O23 O22 -149.2(7) . 2_556
O24 Cl2 O23 O22 133.3(6) 2_556 2_556
O22 Cl2 O23 O22 -15.9(7) . 2_556
O21 Cl2 O23 O22 94.6(4) . 2_556
O21 Cl2 O23 O22 -110.7(4) 2_556 2_556
O23 Cl2 O23 O22 -8.0(3) 2_556 2_556
O24 Cl2 O24 O21 173.9(16) 2_556 2_556
O22 Cl2 O24 O21 26.3(17) 2_556 2_556
O22 Cl2 O24 O21 -29.4(14) . 2_556
O21 Cl2 O24 O21 178.1(5) . 2_556
O23 Cl2 O24 O21 84.9(10) . 2_556
O23 Cl2 O24 O21 -92.8(10) 2_556 2_556
O22 Cl2 O24 O24 -147.6(6) 2_556 2_556
O22 Cl2 O24 O24 156.8(5) . 2_556
O21 Cl2 O24 O24 4.3(11) . 2_556
O21 Cl2 O24 O24 -173.9(16) 2_556 2_556
O23 Cl2 O24 O24 -88.9(8) . 2_556
O23 Cl2 O24 O24 93.3(8) 2_556 2_556
Cl3 Cl3 O31 O31 57(2) 2 2
O33 Cl3 O31 O31 -27(2) 2 2
O32 Cl3 O31 O31 -10(2) . 2
O34 Cl3 O31 O31 -130.4(18) . 2
O32 Cl3 O31 O31 127.3(17) 2 2
O33 Cl3 O31 O31 121.5(17) . 2
O34 Cl3 O31 O31 50.9(17) 2 2
O33 Cl3 O31 Cl3 -84.1(12) 2 2
O32 Cl3 O31 Cl3 -67.4(13) . 2
O34 Cl3 O31 Cl3 172.5(14) . 2
O32 Cl3 O31 Cl3 70.2(11) 2 2
O33 Cl3 O31 Cl3 64.4(11) . 2
O31 Cl3 O31 Cl3 -57(2) 2 2
O34 Cl3 O31 Cl3 -6.2(10) 2 2
Cl3 Cl3 O32 O33 -117(3) 2 2
O31 Cl3 O32 O33 -48(3) . 2
O34 Cl3 O32 O33 66(3) . 2
O32 Cl3 O32 O33 170(3) 2 2
O33 Cl3 O32 O33 -177(2) . 2
O31 Cl3 O32 O33 -54(3) 2 2
O34 Cl3 O32 O33 -112(3) 2 2
O33 Cl3 O32 Cl3 117(3) 2 2
O31 Cl3 O32 Cl3 69.0(11) . 2
O34 Cl3 O32 Cl3 -176.9(10) . 2
O32 Cl3 O32 Cl3 -72.4(8) 2 2
O33 Cl3 O32 Cl3 -59.1(9) . 2
O31 Cl3 O32 Cl3 63.7(8) 2 2
O34 Cl3 O32 Cl3 5.5(7) 2 2
Cl3 Cl3 O33 O32 -117(3) 2 2
O33 Cl3 O33 O32 -51(2) 2 2
O31 Cl3 O33 O32 162(3) . 2
O32 Cl3 O33 O32 -49(3) . 2
O34 Cl3 O33 O32 69(3) . 2
O31 Cl3 O33 O32 -172(3) 2 2
O34 Cl3 O33 O32 -117(3) 2 2
O33 Cl3 O33 Cl3 66.8(9) 2 2
O31 Cl3 O33 Cl3 -80.6(6) . 2
O32 Cl3 O33 Cl3 68.2(8) . 2
O34 Cl3 O33 Cl3 -173.5(7) . 2
O32 Cl3 O33 Cl3 117(3) 2 2
O31 Cl3 O33 Cl3 -54.4(6) 2 2
O34 Cl3 O33 Cl3 0.3(5) 2 2
O33 Cl3 O34 Cl3 177(4) 2 2
O31 Cl3 O34 Cl3 -56(4) . 2
O32 Cl3 O34 Cl3 160(4) . 2
O32 Cl3 O34 Cl3 58(4) 2 2
O33 Cl3 O34 Cl3 41(4) . 2
O31 Cl3 O34 Cl3 -79(3) 2 2
O34 Cl3 O34 Cl3 -43.4(8) 2 2
Cl3 Cl3 O34 Cu1 113(4) 2 .
O33 Cl3 O34 Cu1 -69.7(8) 2 .
O31 Cl3 O34 Cu1 56.8(8) . .
O32 Cl3 O34 Cu1 -86.6(8) . .
O32 Cl3 O34 Cu1 171.1(7) 2 .
O33 Cl3 O34 Cu1 154.4(7) . .
O31 Cl3 O34 Cu1 33.9(9) 2 .
O34 Cl3 O34 Cu1 70(5) 2 .
N8 Cu1 O34 Cl3 87.2(7) . .
N3 Cu1 O34 Cl3 -179.1(6) . .
N1 Cu1 O34 Cl3 7.2(7) . .
N2 Cu1 O34 Cl3 -101.1(7) . .
O11 Cu1 O34 Cl3 -12.2(15) . .
N8 Cu1 O34 Cl3 91.1(5) . 2
N3 Cu1 O34 Cl3 -175.2(5) . 2
N1 Cu1 O34 Cl3 11.1(5) . 2
N2 Cu1 O34 Cl3 -97.2(5) . 2
O11 Cu1 O34 Cl3 -8.3(14) . 2
